data_4301155
loop_
_publ_author_name
'Errun Ding'
'Matthew R. Sturgeon'
'Aaron Rath'
'Xuenian Chen'
'Mark A. Keane'
'Sheldon G. Shore'

_publ_section_title
;
Syntheses and Structures of Alkaline Earth-Transition Metal Bimetallic
Complexes As Heterogeneous Hydrodechlorination Catalyst Precursors
;
_journal_name_full 'Inorganic Chemistry'
_journal_page_first 325
_journal_page_last 330
_journal_paper_doi 10.1021/ic801912x
_journal_volume 48
_journal_year 2009
_chemical_formula_moiety 'C13 H21 Ba N7 O3 Pd'
_chemical_formula_sum 'C13 H21 Ba N7 O3 Pd'
_chemical_formula_weight 567.11
_chemical_name_systematic
; 
 ? 
;
_space_group_IT_number 9
_symmetry_cell_setting monoclinic
_symmetry_space_group_name_Hall 'C -2yc'
_symmetry_space_group_name_H-M 'C 1 c 1'
_atom_sites_solution_hydrogens geom
_atom_sites_solution_primary direct
_atom_sites_solution_secondary difmap
_audit_creation_method SHELXL-97
_cell_angle_alpha 90.00
_cell_angle_beta 90.48(3)
_cell_angle_gamma 90.00
_cell_formula_units_Z 4
_cell_length_a 7.892(2)
_cell_length_b 16.542(3)
_cell_length_c 16.083(3)
_cell_measurement_reflns_used 21874
_cell_measurement_temperature 150(2)
_cell_measurement_theta_max 27.49
_cell_measurement_theta_min 2.46
_cell_volume 2099.6(8)
_computing_cell_refinement 'Bruker SAINT'
_computing_data_collection 'Bruker APEX2'
_computing_data_reduction 'Bruker SAINT, SADABS and XPREP'
_computing_molecular_graphics 'Bruker SHELXTL'
_computing_publication_material 'Bruker SHELXTL'
_computing_structure_refinement 'SHELXL-97 (Sheldrick, 2008)'
_computing_structure_solution 'SHELXS-97 (Sheldrick, 2008)'
_diffrn_ambient_temperature 150(2)
_diffrn_measured_fraction_theta_full 0.999
_diffrn_measured_fraction_theta_max 0.999
_diffrn_measurement_device_type 'Bruker APEX-II CCD'
_diffrn_measurement_method '\w scans'
_diffrn_radiation_monochromator graphite
_diffrn_radiation_source 'fine-focus sealed tube'
_diffrn_radiation_type MoK\a
_diffrn_radiation_wavelength 0.71073
_diffrn_reflns_av_R_equivalents 0.0175
_diffrn_reflns_av_sigmaI/netI 0.0300
_diffrn_reflns_limit_h_max 10
_diffrn_reflns_limit_h_min -10
_diffrn_reflns_limit_k_max 21
_diffrn_reflns_limit_k_min -21
_diffrn_reflns_limit_l_max 20
_diffrn_reflns_limit_l_min -20
_diffrn_reflns_number 8481
_diffrn_reflns_theta_full 27.49
_diffrn_reflns_theta_max 27.49
_diffrn_reflns_theta_min 2.46
_exptl_absorpt_coefficient_mu 2.745
_exptl_absorpt_correction_T_max 0.5709
_exptl_absorpt_correction_T_min 0.4219
_exptl_absorpt_correction_type multi-scan
_exptl_absorpt_process_details 'HKL scalepack (Otwinowski & Minor, 1997)'
_exptl_crystal_colour white
_exptl_crystal_density_diffrn 1.794
_exptl_crystal_density_method 'not measured'
_exptl_crystal_description chunk
_exptl_crystal_F_000 1096
_exptl_crystal_size_max 0.38
_exptl_crystal_size_mid 0.31
_exptl_crystal_size_min 0.23
_refine_diff_density_max 1.018
_refine_diff_density_min -0.816
_refine_diff_density_rms 0.115
_refine_ls_abs_structure_details 'Flack H D (1983), Acta Cryst. A39, 876-881'
_refine_ls_extinction_method none
_refine_ls_goodness_of_fit_ref 1.094
_refine_ls_hydrogen_treatment constr
_refine_ls_matrix_type full
_refine_ls_number_parameters 226
_refine_ls_number_reflns 4740
_refine_ls_number_restraints 2
_refine_ls_restrained_S_all 1.094
_refine_ls_R_factor_all 0.0278
_refine_ls_R_factor_gt 0.0270
_refine_ls_shift/su_max 0.003
_refine_ls_shift/su_mean 0.000
_refine_ls_structure_factor_coef Fsqd
_refine_ls_weighting_details 'calc w=1/[\s^2^(Fo^2^)+(0.0308P)^2^+10.1612P] where P=(Fo^2^+2Fc^2^)/3'
_refine_ls_weighting_scheme calc
_refine_ls_wR_factor_gt 0.0686
_refine_ls_wR_factor_ref 0.0687
_reflns_number_gt 4707
_reflns_number_total 4740
_reflns_threshold_expression >2sigma(I)
_cod_data_source_file ic801912x_si_001_2.cif
_cod_data_source_block BaPd
_cod_depositor_comments
;
The following automatic conversions were performed:
'_symmetry_cell_setting' value 'Monoclinic' changed to 'monoclinic'
according to '/home/saulius/struct/CIF-dictionaries/cif_core.dic'
dictionary named 'cif_core.dic' version 2.4.1 from
2010-06-29.

'_exptl_absorpt_correction_type' value 'multi scan' changed
to 'multi-scan' according to
'/home/saulius/struct/CIF-dictionaries/cif_core.dic' dictionary named
'cif_core.dic' version 2.4.1 from 2010-06-29.

Automatic conversion script
Id: cif_fix_enum 1527 2010-12-29 10:47:43Z saulius 
;
_cod_original_cell_volume 2099.4(8)
_cod_original_sg_symbol_H-M 'C c'
_cod_database_code 4301155

loop_
_symmetry_equiv_pos_as_xyz
'x, y, z'
'x, -y, z+1/2'
'x+1/2, y+1/2, z'
'x+1/2, -y+1/2, z+1/2'

loop_
_atom_site_label
_atom_site_type_symbol
_atom_site_fract_x
_atom_site_fract_y
_atom_site_fract_z
_atom_site_U_iso_or_equiv
_atom_site_adp_type
_atom_site_occupancy
_atom_site_symmetry_multiplicity
_atom_site_calc_flag
_atom_site_refinement_flags
_atom_site_disorder_assembly
_atom_site_disorder_group
Ba1 Ba 0.74488(2) 0.596859(14) 0.629463(17) 0.01524(7) Uani 1 1 d . . .
Pd1 Pd 0.25457(4) 0.538100(19) 0.37047(2) 0.01526(8) Uani 1 1 d . . .
C1 C 0.4262(6) 0.5899(3) 0.4446(3) 0.0211(10) Uani 1 1 d . . .
N1 N 0.5263(6) 0.6161(3) 0.4892(3) 0.0274(9) Uani 1 1 d . . .
C2 C 0.0725(6) 0.5769(3) 0.4463(3) 0.0211(10) Uani 1 1 d . . .
N2 N -0.0285(6) 0.5986(3) 0.4918(3) 0.0314(11) Uani 1 1 d . . .
C3 C 0.0844(6) 0.4819(3) 0.2978(3) 0.0220(10) Uani 1 1 d . . .
N3 N -0.0094(6) 0.4491(3) 0.2550(3) 0.0310(11) Uani 1 1 d . . .
C4 C 0.4409(6) 0.5023(3) 0.2954(3) 0.0236(10) Uani 1 1 d . . .
N4 N 0.5467(6) 0.4835(3) 0.2515(3) 0.0324(11) Uani 1 1 d . . .
C11 C 0.8353(8) 0.8148(3) 0.6456(4) 0.0351(13) Uani 1 1 d . . .
H11 H 0.8450 0.8414 0.6978 0.042 Uiso 1 1 calc . . .
C12 C 0.7281(10) 0.9418(4) 0.5934(4) 0.0436(15) Uani 1 1 d . . .
H12A H 0.6873 0.9631 0.5400 0.065 Uiso 1 1 calc . . .
H12B H 0.8269 0.9731 0.6120 0.065 Uiso 1 1 calc . . .
H12C H 0.6381 0.9462 0.6348 0.065 Uiso 1 1 calc . . .
C13 C 0.7578(11) 0.8229(6) 0.5007(5) 0.0543(19) Uani 1 1 d . . .
H13A H 0.7097 0.8633 0.4626 0.081 Uiso 1 1 calc . . .
H13B H 0.6824 0.7759 0.5030 0.081 Uiso 1 1 calc . . .
H13C H 0.8693 0.8060 0.4807 0.081 Uiso 1 1 calc . . .
N11 N 0.7755(6) 0.8579(3) 0.5837(3) 0.0309(10) Uani 1 1 d . . .
O11 O 0.8807(6) 0.7430(3) 0.6434(3) 0.0450(11) Uani 1 1 d . . .
C21 C 0.7222(8) 0.4214(4) 0.4904(4) 0.0350(13) Uani 1 1 d . . .
H21 H 0.7093 0.4589 0.4461 0.042 Uiso 1 1 calc . . .
C22 C 0.7444(10) 0.2833(4) 0.5356(4) 0.0425(16) Uani 1 1 d . . .
H22A H 0.7461 0.2294 0.5102 0.064 Uiso 1 1 calc . . .
H22B H 0.6483 0.2872 0.5736 0.064 Uiso 1 1 calc . . .
H22C H 0.8502 0.2921 0.5666 0.064 Uiso 1 1 calc . . .
C23 C 0.7095(11) 0.3143(4) 0.3870(4) 0.0474(17) Uani 1 1 d . . .
H23A H 0.7164 0.2552 0.3867 0.071 Uiso 1 1 calc . . .
H23B H 0.8004 0.3367 0.3527 0.071 Uiso 1 1 calc . . .
H23C H 0.5995 0.3313 0.3643 0.071 Uiso 1 1 calc . . .
O21 O 0.7327(7) 0.4486(2) 0.5617(3) 0.0395(10) Uani 1 1 d . . .
N21 N 0.7277(6) 0.3437(3) 0.4714(3) 0.0252(9) Uani 1 1 d . . .
C31 C 0.3741(7) 0.7010(4) 0.7254(4) 0.0325(12) Uani 1 1 d . . .
H31 H 0.3128 0.6519 0.7302 0.039 Uiso 1 1 calc . . .
C32 C 0.3916(10) 0.8455(4) 0.7542(5) 0.0478(16) Uani 1 1 d . . .
H32A H 0.3235 0.8858 0.7836 0.072 Uiso 1 1 calc . . .
H32B H 0.4015 0.8611 0.6957 0.072 Uiso 1 1 calc . . .
H32C H 0.5048 0.8426 0.7796 0.072 Uiso 1 1 calc . . .
C33 C 0.1518(9) 0.7641(5) 0.8065(5) 0.0468(17) Uani 1 1 d . . .
H33A H 0.1245 0.8182 0.8273 0.070 Uiso 1 1 calc . . .
H33B H 0.1648 0.7269 0.8535 0.070 Uiso 1 1 calc . . .
H33C H 0.0600 0.7452 0.7700 0.070 Uiso 1 1 calc . . .
O31 O 0.5114(6) 0.7004(3) 0.6871(3) 0.0445(11) Uani 1 1 d . . .
N31 N 0.3103(6) 0.7673(3) 0.7597(3) 0.0264(9) Uani 1 1 d . . .

loop_
_atom_site_aniso_label
_atom_site_aniso_U_11
_atom_site_aniso_U_22
_atom_site_aniso_U_33
_atom_site_aniso_U_23
_atom_site_aniso_U_13
_atom_site_aniso_U_12
Ba1 0.01709(11) 0.01503(12) 0.01363(11) 0.00033(10) 0.00103(8) 0.00160(10)
Pd1 0.01429(15) 0.01755(16) 0.01394(15) -0.00197(13) 0.00028(11) 0.00061(13)
C1 0.018(2) 0.026(3) 0.019(2) -0.0010(19) 0.0007(18) 0.0009(18)
N1 0.023(2) 0.036(2) 0.023(2) -0.004(2) -0.0054(17) 0.000(2)
C2 0.018(2) 0.027(2) 0.018(2) -0.0029(19) 0.0000(18) -0.0011(19)
N2 0.024(2) 0.046(3) 0.025(2) -0.007(2) 0.0059(19) 0.000(2)
C3 0.022(2) 0.025(2) 0.019(2) -0.004(2) 0.0006(18) 0.002(2)
N3 0.027(2) 0.034(3) 0.032(2) -0.009(2) -0.008(2) -0.001(2)
C4 0.019(2) 0.031(3) 0.021(2) -0.007(2) 0.0016(19) 0.003(2)
N4 0.025(2) 0.039(3) 0.033(2) -0.009(2) 0.007(2) 0.002(2)
C11 0.042(3) 0.020(3) 0.043(3) -0.003(2) 0.000(3) -0.005(2)
C12 0.058(4) 0.029(3) 0.044(4) 0.002(3) -0.003(3) 0.011(3)
C13 0.060(4) 0.066(5) 0.037(3) -0.015(3) -0.010(3) -0.002(4)
N11 0.039(3) 0.027(2) 0.026(2) -0.0013(19) -0.001(2) -0.004(2)
O11 0.042(2) 0.023(2) 0.070(3) -0.001(2) -0.001(2) -0.0025(18)
C21 0.045(3) 0.023(3) 0.037(3) 0.003(2) -0.005(3) -0.001(3)
C22 0.072(5) 0.017(3) 0.038(4) 0.000(2) -0.001(3) -0.001(3)
C23 0.069(5) 0.041(4) 0.032(3) -0.012(3) -0.002(3) 0.004(3)
O21 0.068(3) 0.023(2) 0.027(2) -0.0049(16) -0.001(2) 0.002(2)
N21 0.032(2) 0.020(2) 0.023(2) -0.0033(17) -0.0032(18) 0.0017(18)
C31 0.032(3) 0.032(3) 0.033(3) 0.001(2) 0.006(2) 0.010(2)
C32 0.060(4) 0.030(3) 0.053(4) -0.006(3) 0.001(3) -0.006(3)
C33 0.035(3) 0.056(4) 0.050(4) -0.002(3) 0.012(3) 0.018(3)
O31 0.047(3) 0.042(3) 0.044(3) 0.003(2) 0.015(2) 0.019(2)
N31 0.029(2) 0.022(2) 0.028(2) -0.0019(18) 0.0004(18) 0.0032(18)

loop_
_atom_type_symbol
_atom_type_description
_atom_type_scat_dispersion_real
_atom_type_scat_dispersion_imag
_atom_type_scat_source
C C 0.0033 0.0016 'International Tables Vol C Tables 4.2.6.8 and 6.1.1.4'
H H 0.0000 0.0000 'International Tables Vol C Tables 4.2.6.8 and 6.1.1.4'
N N 0.0061 0.0033 'International Tables Vol C Tables 4.2.6.8 and 6.1.1.4'
O O 0.0106 0.0060 'International Tables Vol C Tables 4.2.6.8 and 6.1.1.4'
Pd Pd -0.9988 1.0072 'International Tables Vol C Tables 4.2.6.8 and 6.1.1.4'
Ba Ba -0.3244 2.2819 'International Tables Vol C Tables 4.2.6.8 and 6.1.1.4'

loop_
_geom_angle_atom_site_label_1
_geom_angle_atom_site_label_2
_geom_angle_atom_site_label_3
_geom_angle
_geom_angle_site_symmetry_1
_geom_angle_site_symmetry_3
_geom_angle_publ_flag
O11 Ba1 O21 151.61(16) . . ?
O11 Ba1 O31 70.58(15) . . ?
O21 Ba1 O31 134.43(16) . . ?
O11 Ba1 N1 101.95(15) . . ?
O21 Ba1 N1 76.17(14) . . ?
O31 Ba1 N1 77.86(15) . . ?
O11 Ba1 N4 126.18(16) . 2_565 ?
O21 Ba1 N4 80.53(15) . 2_565 ?
O31 Ba1 N4 71.19(15) . 2_565 ?
N1 Ba1 N4 105.42(14) . 2_565 ?
O11 Ba1 N2 78.55(15) . 1_655 ?
O21 Ba1 N2 73.47(14) . 1_655 ?
O31 Ba1 N2 134.14(15) . 1_655 ?
N1 Ba1 N2 76.34(14) . 1_655 ?
N4 Ba1 N2 152.77(15) 2_565 1_655 ?
O11 Ba1 N3 84.98(15) . 2_665 ?
O21 Ba1 N3 93.70(14) . 2_665 ?
O31 Ba1 N3 112.64(15) . 2_665 ?
N1 Ba1 N3 169.08(15) . 2_665 ?
N4 Ba1 N3 76.40(14) 2_565 2_665 ?
N2 Ba1 N3 97.07(14) 1_655 2_665 ?
C1 Pd1 C2 89.1(2) . . ?
C1 Pd1 C4 89.4(2) . . ?
C2 Pd1 C4 178.2(2) . . ?
C1 Pd1 C3 177.8(2) . . ?
C2 Pd1 C3 91.4(2) . . ?
C4 Pd1 C3 90.2(2) . . ?
N1 C1 Pd1 176.5(5) . . ?
C1 N1 Ba1 149.7(4) . . ?
N2 C2 Pd1 177.9(5) . . ?
C2 N2 Ba1 159.4(5) . 1_455 ?
N3 C3 Pd1 178.2(5) . . ?
C3 N3 Ba1 166.7(4) . 2_464 ?
N4 C4 Pd1 178.4(6) . . ?
C4 N4 Ba1 164.2(4) . 2_564 ?
O11 C11 N11 127.0(6) . . ?
O11 C11 H11 116.5 . . ?
N11 C11 H11 116.5 . . ?
N11 C12 H12A 109.5 . . ?
N11 C12 H12B 109.5 . . ?
H12A C12 H12B 109.5 . . ?
N11 C12 H12C 109.5 . . ?
H12A C12 H12C 109.5 . . ?
H12B C12 H12C 109.5 . . ?
N11 C13 H13A 109.5 . . ?
N11 C13 H13B 109.5 . . ?
H13A C13 H13B 109.5 . . ?
N11 C13 H13C 109.5 . . ?
H13A C13 H13C 109.5 . . ?
H13B C13 H13C 109.5 . . ?
C11 N11 C12 122.1(5) . . ?
C11 N11 C13 120.7(6) . . ?
C12 N11 C13 117.2(6) . . ?
C11 O11 Ba1 139.3(4) . . ?
O21 C21 N21 124.6(5) . . ?
O21 C21 H21 117.7 . . ?
N21 C21 H21 117.7 . . ?
N21 C22 H22A 109.5 . . ?
N21 C22 H22B 109.5 . . ?
H22A C22 H22B 109.5 . . ?
N21 C22 H22C 109.5 . . ?
H22A C22 H22C 109.5 . . ?
H22B C22 H22C 109.5 . . ?
N21 C23 H23A 109.5 . . ?
N21 C23 H23B 109.5 . . ?
H23A C23 H23B 109.5 . . ?
N21 C23 H23C 109.5 . . ?
H23A C23 H23C 109.5 . . ?
H23B C23 H23C 109.5 . . ?
C21 O21 Ba1 135.4(4) . . ?
C21 N21 C22 120.7(5) . . ?
C21 N21 C23 122.7(5) . . ?
C22 N21 C23 116.5(5) . . ?
O31 C31 N31 123.0(6) . . ?
O31 C31 H31 118.5 . . ?
N31 C31 H31 118.5 . . ?
N31 C32 H32A 109.5 . . ?
N31 C32 H32B 109.5 . . ?
H32A C32 H32B 109.5 . . ?
N31 C32 H32C 109.5 . . ?
H32A C32 H32C 109.5 . . ?
H32B C32 H32C 109.5 . . ?
N31 C33 H33A 109.5 . . ?
N31 C33 H33B 109.5 . . ?
H33A C33 H33B 109.5 . . ?
N31 C33 H33C 109.5 . . ?
H33A C33 H33C 109.5 . . ?
H33B C33 H33C 109.5 . . ?
C31 O31 Ba1 140.8(4) . . ?
C31 N31 C32 122.8(5) . . ?
C31 N31 C33 120.8(5) . . ?
C32 N31 C33 116.3(5) . . ?

loop_
_geom_bond_atom_site_label_1
_geom_bond_atom_site_label_2
_geom_bond_distance
_geom_bond_site_symmetry_2
_geom_bond_publ_flag
Ba1 O11 2.654(4) . ?
Ba1 O21 2.685(4) . ?
Ba1 O31 2.687(4) . ?
Ba1 N1 2.846(4) . ?
Ba1 N4 2.849(5) 2_565 ?
Ba1 N2 2.858(5) 1_655 ?
Ba1 N3 2.889(5) 2_665 ?
Pd1 C1 1.991(5) . ?
Pd1 C2 1.999(5) . ?
Pd1 C4 2.000(5) . ?
Pd1 C3 2.002(5) . ?
C1 N1 1.147(7) . ?
C2 N2 1.144(7) . ?
N2 Ba1 2.858(5) 1_455 ?
C3 N3 1.144(7) . ?
N3 Ba1 2.889(5) 2_464 ?
C4 N4 1.141(7) . ?
N4 Ba1 2.849(5) 2_564 ?
C11 O11 1.241(7) . ?
C11 N11 1.309(8) . ?
C11 H11 0.9500 . ?
C12 N11 1.447(8) . ?
C12 H12A 0.9800 . ?
C12 H12B 0.9800 . ?
C12 H12C 0.9800 . ?
C13 N11 1.461(9) . ?
C13 H13A 0.9800 . ?
C13 H13B 0.9800 . ?
C13 H13C 0.9800 . ?
C21 O21 1.233(8) . ?
C21 N21 1.322(8) . ?
C21 H21 0.9500 . ?
C22 N21 1.442(7) . ?
C22 H22A 0.9800 . ?
C22 H22B 0.9800 . ?
C22 H22C 0.9800 . ?
C23 N21 1.448(8) . ?
C23 H23A 0.9800 . ?
C23 H23B 0.9800 . ?
C23 H23C 0.9800 . ?
C31 O31 1.251(7) . ?
C31 N31 1.328(7) . ?
C31 H31 0.9500 . ?
C32 N31 1.448(8) . ?
C32 H32A 0.9800 . ?
C32 H32B 0.9800 . ?
C32 H32C 0.9800 . ?
C33 N31 1.466(8) . ?
C33 H33A 0.9800 . ?
C33 H33B 0.9800 . ?
C33 H33C 0.9800 . ?
